data_7243188
loop_
_publ_author_name
'Wang, Si-Si'
'Li, Kechang'
'Ma, Xiaohui'
'Xue, Pengchong'

_publ_section_title
;
 Acceptor-regulated luminescence in carbazole-based charge transfer
 complexes
;
_journal_issue 31
_journal_name_full CrystEngComm
_journal_page_first 5314
_journal_page_last 5320
_journal_paper_doi 10.1039/D1CE00656H
_journal_volume 23
_journal_year 2021
_chemical_formula_moiety 'C28 H24 N2, 2(C8 F4 N2)'
_chemical_formula_sum 'C44 H24 F8 N6'
_chemical_formula_weight 788.69
_space_group_crystal_system monoclinic
_space_group_IT_number 14
_space_group_name_Hall '-P 2yn'
_space_group_name_H-M_alt 'P 1 21/n 1'
_atom_sites_solution_hydrogens geom
_audit_creation_date 2020-11-25
_audit_creation_method
;
Olex2 1.2
(compiled 2015.09.30 svn.r3233 for OlexSys, GUI svn.r5103)
;
_audit_update_record
;
2021-03-25 deposited with the CCDC.	2021-06-18 downloaded from the CCDC.
;
_cell_angle_alpha 90
_cell_angle_beta 92.704(8)
_cell_angle_gamma 90
_cell_formula_units_Z 2
_cell_length_a 7.1682(7)
_cell_length_b 8.2406(9)
_cell_length_c 29.792(3)
_cell_measurement_reflns_used 2330
_cell_measurement_temperature 150.00(10)
_cell_measurement_theta_max 29.3690
_cell_measurement_theta_min 2.5810
_cell_volume 1757.9(3)
_computing_cell_refinement 'CrysAlisPro 1.171.40.84a (Rigaku OD, 2020)'
_computing_data_collection 'CrysAlisPro 1.171.40.84a (Rigaku OD, 2020)'
_computing_data_reduction 'CrysAlisPro 1.171.40.84a (Rigaku OD, 2020)'
_computing_molecular_graphics 'Olex2 (Dolomanov et al., 2009)'
_computing_publication_material 'Olex2 (Dolomanov et al., 2009)'
_computing_structure_refinement 'ShelXL (Sheldrick, 2015)'
_computing_structure_solution 'ShelXT (Sheldrick, 2015)'
_diffrn_ambient_environment N~2~
_diffrn_ambient_temperature 150.00(10)
_diffrn_detector 'CCD plate'
_diffrn_detector_area_resol_mean 5.2740
_diffrn_detector_type AtlasS2
_diffrn_measured_fraction_theta_full 0.999
_diffrn_measured_fraction_theta_max 0.999
_diffrn_measurement_details
;
List of Runs (angles in degrees, time in seconds):

  # Type    Start    End  Width  t~exp~   \w     \q     \k     \f   Frames
#--------------------------------------------------------------------------
  1  \w     -8.00  20.00   1.00    1.53    --  -10.61 -99.00 -30.00   28
  2  \w      5.00  47.00   1.00    1.53    --   11.47 -99.00 -90.00   42
  3  \w    -67.00  51.00   1.00    1.53    --   11.47 -19.00   0.00  118
;
_diffrn_measurement_device 'four-circle diffractometer'
_diffrn_measurement_device_type 'SuperNova, Dual, Cu at home/near, AtlasS2'
_diffrn_measurement_method '\w scans'
_diffrn_orient_matrix_type 'CrysAlisPro convention (1999,Acta A55,543-557)'
_diffrn_orient_matrix_UB_11 -0.0329695000
_diffrn_orient_matrix_UB_12 -0.0163836000
_diffrn_orient_matrix_UB_13 0.0216212000
_diffrn_orient_matrix_UB_21 0.0159962000
_diffrn_orient_matrix_UB_22 0.0820729000
_diffrn_orient_matrix_UB_23 0.0062450000
_diffrn_orient_matrix_UB_31 -0.0919926000
_diffrn_orient_matrix_UB_32 0.0201160000
_diffrn_orient_matrix_UB_33 -0.0078756000
_diffrn_radiation_monochromator mirror
_diffrn_radiation_probe x-ray
_diffrn_radiation_type MoK\a
_diffrn_radiation_wavelength 0.71073
_diffrn_reflns_av_R_equivalents 0.0371
_diffrn_reflns_av_unetI/netI 0.0537
_diffrn_reflns_Laue_measured_fraction_full 0.999
_diffrn_reflns_Laue_measured_fraction_max 0.999
_diffrn_reflns_limit_h_max 8
_diffrn_reflns_limit_h_min -8
_diffrn_reflns_limit_k_max 9
_diffrn_reflns_limit_k_min -9
_diffrn_reflns_limit_l_max 35
_diffrn_reflns_limit_l_min -33
_diffrn_reflns_number 7398
_diffrn_reflns_point_group_measured_fraction_full 0.999
_diffrn_reflns_point_group_measured_fraction_max 0.999
_diffrn_reflns_theta_full 25.001
_diffrn_reflns_theta_max 25.001
_diffrn_reflns_theta_min 2.565
_diffrn_source 'micro-focus sealed X-ray tube'
_diffrn_source_type 'SuperNova (Mo) X-ray Source'
_exptl_absorpt_coefficient_mu 0.120
_exptl_absorpt_correction_T_max 1.00000
_exptl_absorpt_correction_T_min 0.77489
_exptl_absorpt_correction_type multi-scan
_exptl_absorpt_process_details
;
CrysAlisPro 1.171.40.84a (Rigaku Oxford Diffraction, 2020)
Empirical absorption correction using spherical harmonics,
implemented in SCALE3 ABSPACK scaling algorithm.
;
_exptl_crystal_colour yellow
_exptl_crystal_colour_primary yellow
_exptl_crystal_density_diffrn 1.490
_exptl_crystal_description block
_exptl_crystal_F_000 804
_exptl_crystal_preparation Luminescent
_exptl_crystal_recrystallization_method 'Re-crystallisation from solvent: CH2Cl2/n-hexane'
_exptl_crystal_size_max 0.25
_exptl_crystal_size_mid 0.18
_exptl_crystal_size_min 0.17
_refine_diff_density_max 0.259
_refine_diff_density_min -0.232
_refine_diff_density_rms 0.048
_refine_ls_extinction_coef 0.0106(7)
_refine_ls_extinction_expression Fc^*^=kFc[1+0.001xFc^2^\l^3^/sin(2\q)]^-1/4^
_refine_ls_extinction_method 'SHELXL-2014/7 (Sheldrick 2014'
_refine_ls_goodness_of_fit_ref 1.051
_refine_ls_hydrogen_treatment constr
_refine_ls_matrix_type full
_refine_ls_number_parameters 263
_refine_ls_number_reflns 3093
_refine_ls_number_restraints 0
_refine_ls_restrained_S_all 1.051
_refine_ls_R_factor_all 0.0618
_refine_ls_R_factor_gt 0.0436
_refine_ls_shift/su_max 0.000
_refine_ls_shift/su_mean 0.000
_refine_ls_structure_factor_coef Fsqd
_refine_ls_weighting_details 'w=1/[\s^2^(Fo^2^)+(0.0340P)^2^+0.2870P] where P=(Fo^2^+2Fc^2^)/3'
_refine_ls_weighting_scheme calc
_refine_ls_wR_factor_gt 0.0887
_refine_ls_wR_factor_ref 0.1010
_reflns_Friedel_coverage 0.000
_reflns_number_gt 2363
_reflns_number_total 3093
_reflns_threshold_expression 'I > 2\s(I)'
_cod_data_source_file d1ce00656h2.cif
_cod_data_source_block a201125a
_cod_depositor_comments 'Adding full bibliography for 7243188--7243189.cif.'
_cod_database_code 7243188
_shelx_space_group_comment
;
The symmetry employed for this shelxl refinement is uniquely defined
by the following loop, which should always be used as a source of
symmetry information in preference to the above space-group names.
They are only intended as comments.
;
_reflns_odcompleteness_completeness 99.95
_reflns_odcompleteness_iscentric 1
_reflns_odcompleteness_theta 26.32
_olex2_refinement_description
;
1. Fixed Uiso
 At 1.2 times of:
  All C(H) groups, All C(H,H) groups
2.a Secondary CH2 refined with riding coordinates:
 C21(H21A,H21B), C22(H22A,H22B)
2.b Aromatic/amide H refined with riding coordinates:
 C10(H10), C11(H11), C12(H12), C13(H13), C17(H17), C18(H18), C19(H19), C20(H20)
;
_shelx_shelxl_version_number 2014/7
_olex2_date_sample_data_collection 2020-11-25
_olex2_submission_special_instructions 'No special instructions were received'
_oxdiff_exptl_absorpt_empirical_details
;
Empirical correction (ABSPACK) includes:
- Absorption correction using spherical harmonics
- Frame scaling
- Detector area scaling
;
_oxdiff_exptl_absorpt_empirical_full_max 1.238
_oxdiff_exptl_absorpt_empirical_full_min 0.837

loop_
_space_group_symop_operation_xyz
'x, y, z'
'-x+1/2, y+1/2, -z+1/2'
'-x, -y, -z'
'x-1/2, -y-1/2, z-1/2'

loop_
_atom_site_label
_atom_site_type_symbol
_atom_site_fract_x
_atom_site_fract_y
_atom_site_fract_z
_atom_site_U_iso_or_equiv
_atom_site_adp_type
_atom_site_occupancy
_atom_site_site_symmetry_order
_atom_site_calc_flag
_atom_site_refinement_flags_posn
_atom_site_refinement_flags_adp
_atom_site_refinement_flags_occupancy
_atom_site_disorder_assembly
_atom_site_disorder_group
N3 N 0.3343(2) 0.1899(2) 0.41561(5) 0.0254(4) Uani 1 1 d . . . . .
C9 C 0.2784(2) 0.3514(2) 0.41476(6) 0.0234(4) Uani 1 1 d . . . . .
C10 C 0.2252(2) 0.4497(2) 0.45000(7) 0.0277(5) Uani 1 1 d . . . . .
H10 H 0.2287 0.4121 0.4795 0.033 Uiso 1 1 calc R . . . .
C11 C 0.1669(2) 0.6060(3) 0.43932(7) 0.0307(5) Uani 1 1 d . . . . .
H11 H 0.1289 0.6741 0.4621 0.037 Uiso 1 1 calc R . . . .
C12 C 0.1638(2) 0.6636(3) 0.39525(7) 0.0293(5) Uani 1 1 d . . . . .
H12 H 0.1226 0.7687 0.3892 0.035 Uiso 1 1 calc R . . . .
C13 C 0.2207(2) 0.5674(2) 0.36046(7) 0.0263(5) Uani 1 1 d . . . . .
H13 H 0.2207 0.6076 0.3313 0.032 Uiso 1 1 calc R . . . .
C14 C 0.2784(2) 0.4085(2) 0.36986(6) 0.0222(5) Uani 1 1 d . . . . .
C15 C 0.3381(2) 0.2754(2) 0.34265(6) 0.0219(4) Uani 1 1 d . . . . .
C16 C 0.3713(2) 0.1430(2) 0.37212(6) 0.0236(5) Uani 1 1 d . . . . .
C17 C 0.4322(2) -0.0060(2) 0.35667(7) 0.0279(5) Uani 1 1 d . . . . .
H17 H 0.4552 -0.0924 0.3762 0.034 Uiso 1 1 calc R . . . .
C18 C 0.4576(2) -0.0213(3) 0.31114(7) 0.0313(5) Uani 1 1 d . . . . .
H18 H 0.4969 -0.1203 0.3000 0.038 Uiso 1 1 calc R . . . .
C19 C 0.4257(2) 0.1079(3) 0.28159(7) 0.0305(5) Uani 1 1 d . . . . .
H19 H 0.4454 0.0941 0.2512 0.037 Uiso 1 1 calc R . . . .
C20 C 0.3651(2) 0.2562(3) 0.29690(6) 0.0269(5) Uani 1 1 d . . . . .
H20 H 0.3428 0.3418 0.2770 0.032 Uiso 1 1 calc R . . . .
C21 C 0.3265(2) 0.0806(2) 0.45394(7) 0.0276(5) Uani 1 1 d . . . . .
H21A H 0.2874 -0.0256 0.4431 0.033 Uiso 1 1 calc R . . . .
H21B H 0.2318 0.1198 0.4735 0.033 Uiso 1 1 calc R . . . .
C22 C 0.5086(2) 0.0622(2) 0.48144(6) 0.0237(5) Uani 1 1 d . . . . .
H22A H 0.5440 0.1661 0.4945 0.028 Uiso 1 1 calc R . . . .
H22B H 0.6062 0.0289 0.4619 0.028 Uiso 1 1 calc R . . . .
F1 F 0.81058(15) 0.31716(14) 0.45392(4) 0.0341(3) Uani 1 1 d . . . . .
F2 F 0.91610(14) 0.04480(14) 0.41189(4) 0.0340(3) Uani 1 1 d . . . . .
F3 F 0.82926(16) 0.30763(16) 0.27225(4) 0.0415(4) Uani 1 1 d . . . . .
F4 F 0.71176(16) 0.57614(15) 0.31417(4) 0.0459(4) Uani 1 1 d . . . . .
N1 N 0.9802(2) -0.0922(2) 0.30281(7) 0.0416(5) Uani 1 1 d . . . . .
N2 N 0.6598(2) 0.7069(2) 0.42817(7) 0.0443(5) Uani 1 1 d . . . . .
C1 C 0.8117(2) 0.3137(2) 0.40907(6) 0.0253(5) Uani 1 1 d . . . . .
C2 C 0.8670(2) 0.1760(2) 0.38751(7) 0.0244(5) Uani 1 1 d . . . . .
C3 C 0.8738(2) 0.1705(2) 0.34118(7) 0.0258(5) Uani 1 1 d . . . . .
C4 C 0.8213(2) 0.3089(3) 0.31683(6) 0.0284(5) Uani 1 1 d . . . . .
C5 C 0.7634(3) 0.4460(3) 0.33833(7) 0.0291(5) Uani 1 1 d . . . . .
C6 C 0.7583(2) 0.4516(2) 0.38483(7) 0.0271(5) Uani 1 1 d . . . . .
C7 C 0.9324(3) 0.0254(3) 0.31920(7) 0.0308(5) Uani 1 1 d . . . . .
C8 C 0.7020(3) 0.5951(3) 0.40823(7) 0.0320(5) Uani 1 1 d . . . . .

loop_
_atom_site_aniso_label
_atom_site_aniso_U_11
_atom_site_aniso_U_22
_atom_site_aniso_U_33
_atom_site_aniso_U_23
_atom_site_aniso_U_13
_atom_site_aniso_U_12
N3 0.0283(9) 0.0264(10) 0.0214(9) 0.0053(8) -0.0002(6) -0.0010(7)
C9 0.0200(9) 0.0261(12) 0.0239(11) 0.0012(9) 0.0001(7) -0.0036(8)
C10 0.0274(10) 0.0346(13) 0.0209(11) 0.0009(10) 0.0012(8) -0.0053(9)
C11 0.0277(11) 0.0322(13) 0.0321(12) -0.0107(11) 0.0006(8) -0.0033(9)
C12 0.0243(10) 0.0240(12) 0.0393(13) -0.0001(10) -0.0017(8) -0.0022(8)
C13 0.0236(10) 0.0269(12) 0.0282(12) 0.0029(10) -0.0020(8) -0.0038(8)
C14 0.0181(9) 0.0268(12) 0.0217(11) 0.0004(9) -0.0012(7) -0.0040(8)
C15 0.0176(9) 0.0259(12) 0.0220(10) 0.0002(9) -0.0010(7) -0.0035(8)
C16 0.0198(9) 0.0276(12) 0.0234(11) 0.0023(9) -0.0005(7) -0.0049(8)
C17 0.0240(10) 0.0260(12) 0.0337(12) 0.0019(10) 0.0005(8) -0.0011(8)
C18 0.0262(10) 0.0318(13) 0.0360(13) -0.0061(11) 0.0018(8) -0.0025(9)
C19 0.0295(11) 0.0374(14) 0.0248(11) -0.0032(11) 0.0032(8) -0.0041(9)
C20 0.0243(10) 0.0311(13) 0.0251(11) 0.0033(10) -0.0013(8) -0.0032(8)
C21 0.0315(11) 0.0268(12) 0.0246(11) 0.0070(9) 0.0011(8) -0.0035(8)
C22 0.0237(10) 0.0243(12) 0.0234(11) 0.0002(9) 0.0022(8) -0.0021(8)
F1 0.0421(7) 0.0375(8) 0.0233(7) -0.0036(6) 0.0068(5) -0.0069(5)
F2 0.0395(7) 0.0302(7) 0.0324(7) 0.0036(6) 0.0013(5) 0.0023(5)
F3 0.0487(7) 0.0530(9) 0.0229(7) 0.0028(6) 0.0031(5) -0.0028(6)
F4 0.0544(8) 0.0373(8) 0.0456(9) 0.0115(7) -0.0022(6) 0.0042(6)
N1 0.0369(10) 0.0460(13) 0.0422(12) -0.0151(11) 0.0039(8) 0.0017(9)
N2 0.0416(11) 0.0364(12) 0.0548(14) -0.0093(11) 0.0030(9) 0.0042(9)
C1 0.0220(10) 0.0309(12) 0.0230(11) -0.0049(10) 0.0028(7) -0.0062(8)
C2 0.0194(9) 0.0233(12) 0.0302(11) 0.0032(10) -0.0016(8) -0.0034(8)
C3 0.0192(9) 0.0315(13) 0.0268(11) -0.0041(10) 0.0018(8) -0.0053(8)
C4 0.0238(10) 0.0401(14) 0.0214(11) -0.0001(10) 0.0010(8) -0.0057(9)
C5 0.0279(11) 0.0263(12) 0.0331(12) 0.0076(10) -0.0004(8) -0.0015(9)
C6 0.0201(10) 0.0281(12) 0.0332(12) -0.0038(10) 0.0019(8) -0.0042(8)
C7 0.0233(10) 0.0412(14) 0.0278(12) -0.0044(11) 0.0006(8) -0.0025(9)
C8 0.0259(11) 0.0318(14) 0.0383(13) -0.0013(11) 0.0013(9) -0.0025(9)

loop_
_atom_type_symbol
_atom_type_description
_atom_type_scat_dispersion_real
_atom_type_scat_dispersion_imag
_atom_type_scat_source
C C 0.0033 0.0016 'International Tables Vol C Tables 4.2.6.8 and 6.1.1.4'
H H 0.0000 0.0000 'International Tables Vol C Tables 4.2.6.8 and 6.1.1.4'
F F 0.0171 0.0103 'International Tables Vol C Tables 4.2.6.8 and 6.1.1.4'
N N 0.0061 0.0033 'International Tables Vol C Tables 4.2.6.8 and 6.1.1.4'

loop_
_geom_angle_atom_site_label_1
_geom_angle_atom_site_label_2
_geom_angle_atom_site_label_3
_geom_angle
_geom_angle_site_symmetry_1
_geom_angle_site_symmetry_3
_geom_angle_publ_flag
C9 N3 C21 125.76(16) . . ?
C16 N3 C9 108.49(15) . . ?
C16 N3 C21 125.05(17) . . ?
N3 C9 C10 129.19(18) . . ?
N3 C9 C14 108.77(17) . . ?
C10 C9 C14 122.03(18) . . ?
C9 C10 H10 121.4 . . ?
C11 C10 C9 117.22(18) . . ?
C11 C10 H10 121.4 . . ?
C10 C11 H11 119.2 . . ?
C10 C11 C12 121.5(2) . . ?
C12 C11 H11 119.2 . . ?
C11 C12 H12 119.4 . . ?
C13 C12 C11 121.22(19) . . ?
C13 C12 H12 119.4 . . ?
C12 C13 H13 120.6 . . ?
C12 C13 C14 118.85(19) . . ?
C14 C13 H13 120.6 . . ?
C9 C14 C15 106.97(17) . . ?
C13 C14 C9 119.12(18) . . ?
C13 C14 C15 133.89(18) . . ?
C16 C15 C14 106.49(16) . . ?
C20 C15 C14 134.01(18) . . ?
C20 C15 C16 119.50(18) . . ?
N3 C16 C15 109.27(17) . . ?
C17 C16 N3 129.20(18) . . ?
C17 C16 C15 121.53(18) . . ?
C16 C17 H17 121.2 . . ?
C18 C17 C16 117.63(19) . . ?
C18 C17 H17 121.2 . . ?
C17 C18 H18 119.2 . . ?
C17 C18 C19 121.6(2) . . ?
C19 C18 H18 119.2 . . ?
C18 C19 H19 119.6 . . ?
C20 C19 C18 120.8(2) . . ?
C20 C19 H19 119.6 . . ?
C15 C20 H20 120.6 . . ?
C19 C20 C15 118.87(19) . . ?
C19 C20 H20 120.6 . . ?
N3 C21 H21A 108.5 . . ?
N3 C21 H21B 108.5 . . ?
N3 C21 C22 114.92(15) . . ?
H21A C21 H21B 107.5 . . ?
C22 C21 H21A 108.5 . . ?
C22 C21 H21B 108.5 . . ?
C21 C22 C22 111.37(18) . 3_656 ?
C21 C22 H22A 109.4 . . ?
C21 C22 H22B 109.4 . . ?
C22 C22 H22A 109.4 3_656 . ?
C22 C22 H22B 109.4 3_656 . ?
H22A C22 H22B 108.0 . . ?
F1 C1 C2 120.10(18) . . ?
F1 C1 C6 119.14(18) . . ?
C2 C1 C6 120.75(18) . . ?
F2 C2 C1 119.20(18) . . ?
F2 C2 C3 119.55(18) . . ?
C1 C2 C3 121.25(18) . . ?
C2 C3 C4 118.08(19) . . ?
C2 C3 C7 120.47(19) . . ?
C4 C3 C7 121.45(19) . . ?
F3 C4 C3 119.27(19) . . ?
F3 C4 C5 120.02(19) . . ?
C5 C4 C3 120.71(19) . . ?
F4 C5 C4 119.47(19) . . ?
F4 C5 C6 119.46(19) . . ?
C4 C5 C6 121.06(19) . . ?
C1 C6 C8 119.75(19) . . ?
C5 C6 C1 118.14(19) . . ?
C5 C6 C8 122.11(19) . . ?
N1 C7 C3 178.1(2) . . ?
N2 C8 C6 177.6(2) . . ?

loop_
_geom_bond_atom_site_label_1
_geom_bond_atom_site_label_2
_geom_bond_distance
_geom_bond_site_symmetry_2
_geom_bond_publ_flag
N3 C9 1.390(2) . ?
N3 C16 1.390(2) . ?
N3 C21 1.458(2) . ?
C9 C10 1.393(3) . ?
C9 C14 1.418(3) . ?
C10 H10 0.9300 . ?
C10 C11 1.387(3) . ?
C11 H11 0.9300 . ?
C11 C12 1.395(3) . ?
C12 H12 0.9300 . ?
C12 C13 1.382(3) . ?
C13 H13 0.9300 . ?
C13 C14 1.398(3) . ?
C14 C15 1.441(3) . ?
C15 C16 1.414(3) . ?
C15 C20 1.395(3) . ?
C16 C17 1.388(3) . ?
C17 H17 0.9300 . ?
C17 C18 1.383(3) . ?
C18 H18 0.9300 . ?
C18 C19 1.393(3) . ?
C19 H19 0.9300 . ?
C19 C20 1.382(3) . ?
C20 H20 0.9300 . ?
C21 H21A 0.9700 . ?
C21 H21B 0.9700 . ?
C21 C22 1.516(2) . ?
C22 C22 1.517(4) 3_656 ?
C22 H22A 0.9700 . ?
C22 H22B 0.9700 . ?
F1 C1 1.337(2) . ?
F2 C2 1.340(2) . ?
F3 C4 1.332(2) . ?
F4 C5 1.334(2) . ?
N1 C7 1.145(3) . ?
N2 C8 1.145(3) . ?
C1 C2 1.371(3) . ?
C1 C6 1.391(3) . ?
C2 C3 1.384(3) . ?
C3 C4 1.394(3) . ?
C3 C7 1.435(3) . ?
C4 C5 1.372(3) . ?
C5 C6 1.388(3) . ?
C6 C8 1.440(3) . ?

loop_
_geom_torsion_atom_site_label_1
_geom_torsion_atom_site_label_2
_geom_torsion_atom_site_label_3
_geom_torsion_atom_site_label_4
_geom_torsion
_geom_torsion_site_symmetry_1
_geom_torsion_site_symmetry_2
_geom_torsion_site_symmetry_3
_geom_torsion_site_symmetry_4
_geom_torsion_publ_flag
N3 C9 C10 C11 -177.00(16) . . . . ?
N3 C9 C14 C13 177.93(15) . . . . ?
N3 C9 C14 C15 -0.34(19) . . . . ?
N3 C16 C17 C18 179.63(16) . . . . ?
N3 C21 C22 C22 -176.1(2) . . . 3_656 ?
C9 N3 C16 C15 -0.31(19) . . . . ?
C9 N3 C16 C17 179.39(17) . . . . ?
C9 N3 C21 C22 -97.8(2) . . . . ?
C9 C10 C11 C12 -0.8(3) . . . . ?
C9 C14 C15 C16 0.15(18) . . . . ?
C9 C14 C15 C20 179.84(18) . . . . ?
C10 C9 C14 C13 -1.0(2) . . . . ?
C10 C9 C14 C15 -179.23(15) . . . . ?
C10 C11 C12 C13 -0.7(3) . . . . ?
C11 C12 C13 C14 1.4(3) . . . . ?
C12 C13 C14 C9 -0.6(2) . . . . ?
C12 C13 C14 C15 177.14(17) . . . . ?
C13 C14 C15 C16 -177.75(18) . . . . ?
C13 C14 C15 C20 1.9(3) . . . . ?
C14 C9 C10 C11 1.6(3) . . . . ?
C14 C15 C16 N3 0.09(18) . . . . ?
C14 C15 C16 C17 -179.64(15) . . . . ?
C14 C15 C20 C19 179.77(17) . . . . ?
C15 C16 C17 C18 -0.7(3) . . . . ?
C16 N3 C9 C10 179.19(17) . . . . ?
C16 N3 C9 C14 0.41(19) . . . . ?
C16 N3 C21 C22 92.8(2) . . . . ?
C16 C15 C20 C19 -0.6(2) . . . . ?
C16 C17 C18 C19 0.8(3) . . . . ?
C17 C18 C19 C20 -0.7(3) . . . . ?
C18 C19 C20 C15 0.6(3) . . . . ?
C20 C15 C16 N3 -179.65(15) . . . . ?
C20 C15 C16 C17 0.6(2) . . . . ?
C21 N3 C9 C10 8.4(3) . . . . ?
C21 N3 C9 C14 -170.43(15) . . . . ?
C21 N3 C16 C15 170.61(15) . . . . ?
C21 N3 C16 C17 -9.7(3) . . . . ?
F1 C1 C2 F2 1.3(2) . . . . ?
F1 C1 C2 C3 -178.39(16) . . . . ?
F1 C1 C6 C5 178.99(16) . . . . ?
F1 C1 C6 C8 -0.3(3) . . . . ?
F2 C2 C3 C4 179.79(15) . . . . ?
F2 C2 C3 C7 0.2(3) . . . . ?
F3 C4 C5 F4 1.4(3) . . . . ?
F3 C4 C5 C6 -178.40(16) . . . . ?
F4 C5 C6 C1 179.59(16) . . . . ?
F4 C5 C6 C8 -1.1(3) . . . . ?
C1 C2 C3 C4 -0.5(3) . . . . ?
C1 C2 C3 C7 179.90(16) . . . . ?
C2 C1 C6 C5 -0.3(3) . . . . ?
C2 C1 C6 C8 -179.57(16) . . . . ?
C2 C3 C4 F3 179.00(15) . . . . ?
C2 C3 C4 C5 -0.4(3) . . . . ?
C3 C4 C5 F4 -179.23(16) . . . . ?
C3 C4 C5 C6 1.0(3) . . . . ?
C4 C5 C6 C1 -0.7(3) . . . . ?
C4 C5 C6 C8 178.62(17) . . . . ?
C6 C1 C2 F2 -179.44(15) . . . . ?
C6 C1 C2 C3 0.9(3) . . . . ?
C7 C3 C4 F3 -1.4(3) . . . . ?
C7 C3 C4 C5 179.16(16) . . . . ?
